data_1551844
loop_
_publ_author_name
'Massimo Baroncini'
'Simone d Agostino'
'Giacomo Bergamini'
'Paola Ceroni'
'Angiolina Comotti'
'Piero Sozzani'
'Irene Bassanetti'
'Fabrizia Grepioni'
'Taylor M. Hernandez'
'Serena Silvi'
'Margherita Venturi'
'Alberto Credi'

_publ_section_title
;
 Photoinduced reversible switching of porosity in molecular crystals based
 on star-shaped azobenzene tetramers
;
_journal_name_full 'Nature Chemistry'
_journal_page_first 634
_journal_page_last 640
_journal_paper_doi 10.1038/nchem.2304
_journal_volume 7
_journal_year 2015
_chemical_formula_moiety '(C12.25 H9 N2)*4'
_chemical_formula_sum 'C49 H36 N8'
_chemical_formula_weight 736.86
_chemical_name_common E4-1a
_chemical_name_systematic tetrakis(4-((E)-phenyldiazenyl)phenyl)methane
_space_group_crystal_system tetragonal
_space_group_IT_number 88
_space_group_name_Hall '-I 4ad'
_space_group_name_H-M_alt 'I 41/a :2'
_atom_sites_solution_hydrogens geom
_cell_angle_alpha 90
_cell_angle_beta 90
_cell_angle_gamma 90
_cell_formula_units_Z 4
_cell_length_a 23.6365(15)
_cell_length_b 23.6365(15)
_cell_length_c 7.1651(6)
_cell_measurement_reflns_used 1485
_cell_measurement_temperature 295.65
_cell_measurement_theta_max 28.6072
_cell_measurement_theta_min 2.7182
_cell_volume 4003.0(5)
_computing_cell_refinement
;
CrysAlisPro, Oxford Diffraction Ltd.,
Version 1.171.33.34d (release 27-02-2009 CrysAlis171 .NET)
(compiled Feb 27 2009,15:38:38)
;
_computing_data_collection
;
CrysAlisPro, Oxford Diffraction Ltd.,
Version 1.171.33.34d (release 27-02-2009 CrysAlis171 .NET)
(compiled Feb 27 2009,15:38:38)
;
_computing_data_reduction
;
CrysAlisPro, Oxford Diffraction Ltd.,
Version 1.171.33.34d (release 27-02-2009 CrysAlis171 .NET)
(compiled Feb 27 2009,15:38:38)
;
_computing_molecular_graphics SHELXTL
_computing_publication_material SHELXTL
_computing_structure_refinement 'SHELXL-2014/7 (Sheldrick, 2014)'
_computing_structure_solution 'SHELXS-97 (Sheldrick, 2005)'
_diffrn_ambient_temperature 295.65
_diffrn_detector_area_resol_mean 16.1340
_diffrn_measured_fraction_theta_full 0.984
_diffrn_measured_fraction_theta_max 0.854
_diffrn_measurement_details
;
#__ type_ start__ end____ width___ exp.time_
  1 omega  -16.00   11.00   1.0000   30.0000
omega____ theta____ kappa____ phi______ frames
    -      -18.8455  -77.0000    0.0000 27

#__ type_ start__ end____ width___ exp.time_
  2 omega  -41.00   53.00   1.0000   30.0000
omega____ theta____ kappa____ phi______ frames
    -      -18.8455   38.0000  150.0000 94

#__ type_ start__ end____ width___ exp.time_
  3 omega  -89.00  -63.00   1.0000   30.0000
omega____ theta____ kappa____ phi______ frames
    -      -18.8455  -77.0000    0.0000 26

;
_diffrn_measurement_device_type 'Goniometer KM4/Xcalibur, detector: Sapphire3'
_diffrn_measurement_method 'omega scan'
_diffrn_radiation_type MoK\a
_diffrn_radiation_wavelength 0.71073
_diffrn_reflns_av_R_equivalents 0.0318
_diffrn_reflns_av_unetI/netI 0.0971
_diffrn_reflns_Laue_measured_fraction_full 0.984
_diffrn_reflns_Laue_measured_fraction_max 0.854
_diffrn_reflns_limit_h_max 31
_diffrn_reflns_limit_h_min -16
_diffrn_reflns_limit_k_max 23
_diffrn_reflns_limit_k_min -31
_diffrn_reflns_limit_l_max 8
_diffrn_reflns_limit_l_min -9
_diffrn_reflns_number 5090
_diffrn_reflns_point_group_measured_fraction_full 0.984
_diffrn_reflns_point_group_measured_fraction_max 0.854
_diffrn_reflns_theta_full 25.000
_diffrn_reflns_theta_max 28.669
_diffrn_reflns_theta_min 2.971
_diffrn_source 'Enhance (Mo) X-ray Source'
_exptl_absorpt_coefficient_mu 0.074
_exptl_absorpt_correction_T_max 1.00000
_exptl_absorpt_correction_T_min 0.38984
_exptl_absorpt_correction_type multi-scan
_exptl_absorpt_process_details
;
CrysAlisPro, Oxford Diffraction Ltd.,
Version 1.171.33.34d (release 27-02-2009 CrysAlis171 .NET)
(compiled Feb 27 2009,15:38:38)
Empirical absorption correction using spherical harmonics,
 implemented in SCALE3 ABSPACK scaling algorithm.
;
_exptl_crystal_colour orange
_exptl_crystal_density_diffrn 1.223
_exptl_crystal_description prism
_exptl_crystal_F_000 1544
_exptl_crystal_size_max 0.12
_exptl_crystal_size_mid 0.08
_exptl_crystal_size_min 0.04
_refine_diff_density_max 0.225
_refine_diff_density_min -0.276
_refine_diff_density_rms 0.042
_refine_ls_extinction_coef .
_refine_ls_extinction_method none
_refine_ls_goodness_of_fit_ref 0.850
_refine_ls_hydrogen_treatment constr
_refine_ls_matrix_type full
_refine_ls_number_parameters 105
_refine_ls_number_reflns 2199
_refine_ls_number_restraints 0
_refine_ls_restrained_S_all 0.850
_refine_ls_R_factor_all 0.1546
_refine_ls_R_factor_gt 0.0611
_refine_ls_shift/su_max 0.000
_refine_ls_shift/su_mean 0.000
_refine_ls_structure_factor_coef Fsqd
_refine_ls_weighting_details 'w=1/[\s^2^(Fo^2^)+(0.0998P)^2^] where P=(Fo^2^+2Fc^2^)/3'
_refine_ls_weighting_scheme calc
_refine_ls_wR_factor_gt 0.1585
_refine_ls_wR_factor_ref 0.1836
_reflns_Friedel_coverage 0.000
_reflns_Friedel_fraction_full .
_reflns_Friedel_fraction_max .
_reflns_number_gt 920
_reflns_number_total 2199
_reflns_threshold_expression 'I > 2\s(I)'
_cod_data_source_file nchem.2304-s2.cif
_cod_data_source_block E4-1a
_cod_original_cell_volume 4003.0(6)
_cod_original_sg_symbol_H-M 'I 41/a'
_cod_database_code 1551844
_shelx_space_group_comment
;
The symmetry employed for this shelxl refinement is uniquely defined
by the following loop, which should always be used as a source of
symmetry information in preference to the above space-group names.
They are only intended as comments.
;

loop_
_space_group_symop_operation_xyz
'x, y, z'
'-x+1/2, -y, z+1/2'
'-y+3/4, x+1/4, z+1/4'
'y+3/4, -x+3/4, z+3/4'
'x+1/2, y+1/2, z+1/2'
'-x+1, -y+1/2, z+1'
'-y+5/4, x+3/4, z+3/4'
'y+5/4, -x+5/4, z+5/4'
'-x, -y, -z'
'x-1/2, y, -z-1/2'
'y-3/4, -x-1/4, -z-1/4'
'-y-3/4, x-3/4, -z-3/4'
'-x+1/2, -y+1/2, -z+1/2'
'x, y+1/2, -z'
'y-1/4, -x+1/4, -z+1/4'
'-y-1/4, x-1/4, -z-1/4'

loop_
_atom_site_label
_atom_site_type_symbol
_atom_site_fract_x
_atom_site_fract_y
_atom_site_fract_z
_atom_site_U_iso_or_equiv
_atom_site_adp_type
_atom_site_occupancy
_atom_site_site_symmetry_order
_atom_site_calc_flag
_atom_site_refinement_flags_posn
_atom_site_refinement_flags_adp
_atom_site_refinement_flags_occupancy
_atom_site_disorder_assembly
_atom_site_disorder_group
C1 C -0.10316(6) 0.24580(6) -0.0012(2) 0.0447(7) Uani 1 1 d G . . . .
H1 H -0.1121 0.2192 0.0898 0.054 Uiso 1 1 calc R U . . .
C2 C -0.04921(6) 0.26911(7) -0.00776(19) 0.0375(6) Uani 1 1 d G . . . .
C3 C -0.03586(5) 0.30888(6) -0.1437(2) 0.0400(6) Uani 1 1 d G . . . .
H3 H 0.0002 0.3245 -0.1481 0.048 Uiso 1 1 calc R U . . .
C4 C -0.07647(7) 0.32535(6) -0.27308(18) 0.0416(7) Uani 1 1 d G . . . .
H4 H -0.0675 0.3520 -0.3640 0.050 Uiso 1 1 calc R U . . .
C5 C -0.13043(6) 0.30204(7) -0.26651(19) 0.0407(6) Uani 1 1 d G . . . .
C6 C -0.14377(5) 0.26227(7) -0.1306(2) 0.0485(7) Uani 1 1 d G . . . .
H6 H -0.1799 0.2467 -0.1262 0.058 Uiso 1 1 calc R U . . .
C7 C -0.19799(8) 0.35306(9) -0.6755(2) 0.0601(8) Uani 1 1 d G . . . .
C8 C -0.18364(9) 0.39275(10) -0.8106(3) 0.1052(14) Uani 1 1 d G . . . .
H8 H -0.1513 0.4147 -0.7963 0.126 Uiso 1 1 calc R U . . .
C9 C -0.21768(12) 0.39965(11) -0.9672(3) 0.1159(16) Uani 1 1 d G . . . .
H9 H -0.2081 0.4262 -1.0576 0.139 Uiso 1 1 calc R U . . .
C10 C -0.26607(11) 0.36687(12) -0.9886(3) 0.0949(12) Uani 1 1 d G . . . .
H10 H -0.2888 0.3715 -1.0934 0.114 Uiso 1 1 calc R U . . .
C11 C -0.28042(9) 0.32718(11) -0.8535(3) 0.0975(13) Uani 1 1 d G . . . .
H11 H -0.3128 0.3052 -0.8679 0.117 Uiso 1 1 calc R U . . .
C12 C -0.24638(9) 0.32028(9) -0.6970(3) 0.0755(10) Uani 1 1 d G . . . .
H12 H -0.2560 0.2937 -0.6066 0.091 Uiso 1 1 calc R U . . .
C13 C 0.0000 0.2500 0.1250 0.0370(11) Uani 1 4 d S T P . .
N1 N -0.17282(9) 0.31201(10) -0.4058(3) 0.0500(6) Uani 1 1 d . . . . .
N2 N -0.15876(10) 0.34679(11) -0.5273(4) 0.0633(7) Uani 1 1 d . . . . .

loop_
_atom_site_aniso_label
_atom_site_aniso_U_11
_atom_site_aniso_U_22
_atom_site_aniso_U_33
_atom_site_aniso_U_23
_atom_site_aniso_U_13
_atom_site_aniso_U_12
C1 0.0440(15) 0.0552(16) 0.0348(14) 0.0094(13) 0.0009(13) -0.0042(12)
C2 0.0430(14) 0.0432(14) 0.0264(13) -0.0050(12) -0.0003(11) 0.0016(11)
C3 0.0429(15) 0.0457(15) 0.0315(14) 0.0040(12) 0.0013(12) -0.0042(11)
C4 0.0488(16) 0.0457(15) 0.0304(14) 0.0003(12) 0.0025(13) 0.0010(12)
C5 0.0414(15) 0.0483(15) 0.0325(14) -0.0041(12) -0.0034(12) 0.0069(11)
C6 0.0388(14) 0.0632(17) 0.0435(15) 0.0043(15) -0.0002(13) -0.0051(13)
C7 0.0491(18) 0.075(2) 0.0561(19) 0.0153(17) -0.0072(16) 0.0074(15)
C8 0.084(3) 0.133(3) 0.099(3) 0.066(3) -0.029(2) -0.020(2)
C9 0.106(3) 0.150(4) 0.092(3) 0.068(3) -0.017(3) -0.005(3)
C10 0.085(3) 0.133(3) 0.066(2) 0.015(3) -0.018(2) 0.024(2)
C11 0.067(2) 0.141(4) 0.085(3) 0.017(3) -0.030(2) -0.002(2)
C12 0.060(2) 0.102(3) 0.064(2) 0.0226(19) -0.0139(18) -0.0033(18)
C13 0.0389(16) 0.0389(16) 0.033(3) 0.000 0.000 0.000
N1 0.0490(14) 0.0574(14) 0.0435(13) 0.0060(12) -0.0037(12) 0.0042(11)
N2 0.0558(15) 0.0751(17) 0.0589(15) 0.0169(14) -0.0140(13) -0.0020(12)

loop_
_atom_type_symbol
_atom_type_description
_atom_type_scat_dispersion_real
_atom_type_scat_dispersion_imag
_atom_type_scat_source
C C 0.0033 0.0016 'International Tables Vol C Tables 4.2.6.8 and 6.1.1.4'
H H 0.0000 0.0000 'International Tables Vol C Tables 4.2.6.8 and 6.1.1.4'
N N 0.0061 0.0033 'International Tables Vol C Tables 4.2.6.8 and 6.1.1.4'

loop_
_geom_angle_atom_site_label_1
_geom_angle_atom_site_label_2
_geom_angle_atom_site_label_3
_geom_angle
_geom_angle_site_symmetry_1
_geom_angle_site_symmetry_3
C2 C1 C6 120.0 . .
C3 C2 C1 120.0 . .
C3 C2 C13 116.83(9) . .
C1 C2 C13 123.06(9) . .
C4 C3 C2 120.0 . .
C3 C4 C5 120.0 . .
C6 C5 C4 120.0 . .
C6 C5 N1 116.12(14) . .
C4 C5 N1 123.55(14) . .
C5 C6 C1 120.0 . .
C8 C7 C12 120.0 . .
C8 C7 N2 115.63(18) . .
C12 C7 N2 124.25(18) . .
C7 C8 C9 120.0 . .
C8 C9 C10 120.0 . .
C11 C10 C9 120.0 . .
C10 C11 C12 120.0 . .
C11 C12 C7 120.0 . .
C2 C13 C2 111.57(11) . 15
C2 C13 C2 111.57(13) . 12_666
C2 C13 C2 105.4(2) 15 12_666
C2 C13 C2 105.36(18) . 6_454
C2 C13 C2 111.57(14) 15 6_454
C2 C13 C2 111.57(13) 12_666 6_454
N2 N1 C5 114.2(2) . .
N1 N2 C7 114.8(2) . .

loop_
_geom_bond_atom_site_label_1
_geom_bond_atom_site_label_2
_geom_bond_distance
_geom_bond_site_symmetry_2
C1 C2 1.3900 .
C1 C6 1.3900 .
C2 C3 1.3900 .
C2 C13 1.5690(10) .
C3 C4 1.3900 .
C4 C5 1.3900 .
C5 C6 1.3900 .
C5 N1 1.434(2) .
C7 C8 1.3900 .
C7 C12 1.3900 .
C7 N2 1.418(3) .
C8 C9 1.3900 .
C9 C10 1.3900 .
C10 C11 1.3900 .
C11 C12 1.3900 .
C13 C2 1.5691(18) 15
C13 C2 1.5691(16) 12_666
C13 C2 1.5691(16) 6_454
N1 N2 1.243(3) .
